data_7024215
loop_
_publ_author_name
'Di Nicola, Corrado'
Effendy,
'Marchetti, Fabio'
'Nervi, Carlo'
'Pettinari, Claudio'
'Robinson, Ward T.'
'Sobolev, Alexandre N.'
'White, Allan H.'

_publ_section_title
;
 Syntheses, structures and spectroscopy of uni- and bi-dentate nitrogen
 base complexes of silver(I) trifluoromethanesulfonate.
;
_journal_issue 3
_journal_name_full 'Dalton transactions (Cambridge, England : 2003)'
_journal_page_first 908
_journal_page_last 922
_journal_paper_doi 10.1039/b913173f
_journal_volume 39
_journal_year 2010
_chemical_formula_sum 'C22 H20 Ag2 F6 N4 O6 S2'
_chemical_formula_weight 830.28
_space_group_IT_number 14
_symmetry_cell_setting monoclinic
_symmetry_space_group_name_Hall '-P 2ybc'
_symmetry_space_group_name_H-M 'P 1 21/c 1'
_cell_angle_alpha 90.00000
_cell_angle_beta 95.8100(10)
_cell_angle_gamma 90.00000
_cell_formula_units_Z 2
_cell_length_a 7.7344(3)
_cell_length_b 17.2747(7)
_cell_length_c 10.6762(4)
_cell_measurement_reflns_used 7375
_cell_measurement_temperature 150
_cell_volume 1419.11(10)
_computing_cell_refinement 'Siemens SAINT (Siemens, 1995)'
_computing_data_collection 'Siemens SMART (Siemens, 1995)'
_computing_data_reduction 'xtal ADDREF SORTRF'
_computing_molecular_graphics xtal
_computing_publication_material 'xtal BONDLA CIFIO'
_computing_structure_refinement 'xtal CRYLSQ'
_computing_structure_solution xtal
_diffrn_ambient_temperature 150
_diffrn_measurement_device_type
;
Bruker SMART CCD diffractometer
;
_diffrn_measurement_method '\w scans'
_diffrn_radiation_detector 'CCD area detector'
_diffrn_radiation_monochromator graphite
_diffrn_radiation_source 'sealed tube'
_diffrn_radiation_type 'Mo K\a'
_diffrn_radiation_wavelength .71073
_diffrn_reflns_av_R_equivalents .021
_diffrn_reflns_av_sigmaI/netI .077
_diffrn_reflns_limit_h_max 13
_diffrn_reflns_limit_h_min -13
_diffrn_reflns_limit_k_max 29
_diffrn_reflns_limit_k_min 0
_diffrn_reflns_limit_l_max 17
_diffrn_reflns_limit_l_min 0
_diffrn_reflns_number 27217
_diffrn_reflns_theta_max 37.3
_diffrn_reflns_theta_min 2.25
_diffrn_standards_decay_% 0
_exptl_absorpt_coefficient_mu 1.611
_exptl_absorpt_correction_T_max 1.00
_exptl_absorpt_correction_T_min .809
_exptl_absorpt_correction_type multi-scan
_exptl_absorpt_process_details
;
SADABS; Sheldrick, 1996
;
_exptl_crystal_colour colourless
_exptl_crystal_density_diffrn 1.943
_exptl_crystal_density_method 'not measured'
_exptl_crystal_description prism
_exptl_crystal_F_000 816
_exptl_crystal_size_max .25
_exptl_crystal_size_mid .18
_exptl_crystal_size_min .15
_refine_diff_density_max .542
_refine_diff_density_min -.519
_refine_ls_extinction_coef 109(53)
_refine_ls_extinction_expression 'Eq22 p292 "Cryst. Comp." Munksgaard 1970'
_refine_ls_extinction_method Zachariasen
_refine_ls_goodness_of_fit_all 1.008
_refine_ls_goodness_of_fit_ref 1.08
_refine_ls_hydrogen_treatment refall
_refine_ls_matrix_type full
_refine_ls_number_constraints 0
_refine_ls_number_parameters 231
_refine_ls_number_reflns 5081
_refine_ls_number_restraints 0
_refine_ls_R_factor_all .051
_refine_ls_R_factor_gt .026
_refine_ls_shift/su_max .005
_refine_ls_shift/su_mean .0004
_refine_ls_structure_factor_coef F
_refine_ls_weighting_scheme calc
_refine_ls_wR_factor_all .026
_refine_ls_wR_factor_ref .023
_reflns_d_resolution_high .586
_reflns_d_resolution_low 9.032
_reflns_Friedel_coverage 0
_reflns_limit_h_max 13
_reflns_limit_h_min 0
_reflns_limit_k_max 29
_reflns_limit_k_min 0
_reflns_limit_l_max 17
_reflns_limit_l_min -17
_reflns_number_gt 5081
_reflns_number_total 7119
_reflns_threshold_expression 'F > 4.00 sig(F )'
_cod_data_source_file b913173f.txt
_cod_data_source_block cmpnd01
_cod_original_sg_symbol_Hall -p_2ybc
_cod_original_sg_symbol_H-M P_1_21/c_1
_cod_database_code 7024215

loop_
_symmetry_equiv_pos_as_xyz
+x,+y,+z
-x,1/2+y,1/2-z
-x,-y,-z
+x,1/2-y,1/2+z

loop_
_atom_site_label
_atom_site_fract_x
_atom_site_fract_y
_atom_site_fract_z
_atom_site_U_iso_or_equiv
_atom_site_adp_type
_atom_site_occupancy
Ag .735116(16) .535838(6) .917984(11) .02790(6) Uani 1.00000
S .70539(5) .429850(19) 1.21505(3) .02134(15) Uani 1.00000
O1 .62299(14) .48841(6) 1.13286(10) .0294(5) Uani 1.00000
O2 .83897(16) .38627(7) 1.16262(11) .0379(6) Uani 1.00000
O3 .58644(16) .38572(6) 1.28205(11) .0364(6) Uani 1.00000
C0 .8272(2) .48614(9) 1.33938(14) .0262(7) Uani 1.00000
F1 .93082(15) .44036(7) 1.41372(10) .0495(6) Uani 1.00000
F2 .72270(12) .52203(5) 1.41253(8) .0354(5) Uani 1.00000
F3 .92355(15) .53994(6) 1.29223(11) .0503(6) Uani 1.00000
N11 .73937(15) .43176(7) .80736(11) .0225(5) Uani 1.00000
C12 .8025(2) .36377(9) .85336(14) .0265(7) Uani 1.00000
C13 .7964(2) .29688(9) .78245(15) .0309(8) Uani 1.00000
C14 .7227(2) .29921(9) .65905(15) .0309(8) Uani 1.00000
C15 .6591(2) .36878(9) .61042(15) .0288(7) Uani 1.00000
C16 .6695(2) .43322(9) .68724(14) .0258(7) Uani 1.00000
N21 .75078(15) .65249(7) .99038(11) .0231(5) Uani 1.00000
C22 .6579(2) .67287(9) 1.08501(15) .0277(7) Uani 1.00000
C23 .6503(2) .74768(9) 1.12858(16) .0302(7) Uani 1.00000
C24 .7431(2) .80469(9) 1.07416(16) .0320(8) Uani 1.00000
C25 .8397(2) .78436(9) .97730(16) .0313(8) Uani 1.00000
C26 .8402(2) .70836(9) .93800(14) .0262(7) Uani 1.00000
H12 .845(2) .3649(10) .9390(17) .031(5) Uiso 1.00000
H13 .837(3) .2520(11) .8191(19) .046(6) Uiso 1.00000
H14 .711(2) .2549(10) .6095(17) .034(5) Uiso 1.00000
H15 .605(2) .3736(10) .5276(18) .038(5) Uiso 1.00000
H16 .623(2) .4815(9) .6551(16) .027(4) Uiso 1.00000
H22 .599(2) .6328(10) 1.1211(16) .033(5) Uiso 1.00000
H23 .583(2) .7602(10) 1.1948(17) .035(5) Uiso 1.00000
H24 .740(2) .8572(10) 1.1060(15) .024(4) Uiso 1.00000
H25 .899(2) .8200(11) .9397(17) .040(5) Uiso 1.00000
H26 .904(2) .6943(10) .8730(16) .033(5) Uiso 1.00000

loop_
_atom_site_aniso_label
_atom_site_aniso_U_11
_atom_site_aniso_U_22
_atom_site_aniso_U_33
_atom_site_aniso_U_12
_atom_site_aniso_U_13
_atom_site_aniso_U_23
Ag .03281(6) .02230(5) .02869(6) .00078(5) .00362(4) -.00690(4)
S .02689(17) .01827(14) .01881(15) .00020(12) .00206(12) .00016(11)
O1 .0329(6) .0295(5) .0253(5) .0040(4) .0011(4) .0078(4)
O2 .0450(7) .0371(6) .0319(6) .0154(5) .0050(5) -.0085(5)
O3 .0477(7) .0313(6) .0301(6) -.0172(5) .0039(5) .0036(5)
C0 .0229(7) .0268(7) .0289(7) .0001(5) .0025(6) -.0036(6)
F1 .0495(7) .0539(6) .0403(6) .0192(5) -.0197(5) -.0097(5)
F2 .0360(5) .0373(5) .0331(5) .0018(4) .0052(4) -.0148(4)
F3 .0429(6) .0532(7) .0565(7) -.0271(5) .0129(5) -.0087(5)
N11 .0233(6) .0226(5) .0221(6) -.0001(4) .0049(4) -.0027(4)
C12 .0291(8) .0274(7) .0228(7) .0008(6) .0018(6) .0009(5)
C13 .0382(9) .0222(7) .0321(8) .0035(6) .0019(7) .0009(6)
C14 .0374(9) .0267(7) .0294(8) -.0037(6) .0067(6) -.0081(6)
C15 .0316(8) .0326(8) .0220(7) -.0031(6) .0017(6) -.0020(6)
C16 .0271(7) .0253(7) .0251(7) .0005(6) .0033(6) .0015(5)
N21 .0236(6) .0207(5) .0250(6) .0008(4) .0024(5) -.0014(4)
C22 .0284(8) .0231(7) .0330(8) -.0006(6) .0096(6) .0006(6)
C23 .0335(8) .0270(7) .0312(8) .0032(6) .0096(7) -.0038(6)
C24 .0357(9) .0198(6) .0404(9) .0032(6) .0038(7) -.0031(6)
C25 .0324(8) .0232(7) .0392(9) -.0019(6) .0080(7) .0044(6)
C26 .0270(8) .0274(7) .0249(7) .0021(6) .0058(6) .0009(6)

loop_
_atom_type_symbol
_atom_type_oxidation_number
_atom_type_number_in_cell
_atom_type_scat_dispersion_real
_atom_type_scat_dispersion_imag
_atom_type_scat_source
C 0 44 .002 .002 'Int Tables Vol IV Tables 2.2B and 2.3.1'
H 0 40 0 0 'Int Tables Vol IV Tables 2.2B and 2.3.1'
Ag 0 4 -1.085 1.101 'Int Tables Vol IV Tables 2.2B and 2.3.1'
F 0 12 .014 .01 'Int Tables Vol IV Tables 2.2B and 2.3.1'
N 0 8 .004 .003 'Int Tables Vol IV Tables 2.2B and 2.3.1'
O 0 12 .008 .006 'Int Tables Vol IV Tables 2.2B and 2.3.1'
S 0 4 .11 .124 'Int Tables Vol IV Tables 2.2B and 2.3.1'

loop_
_geom_angle_atom_site_label_1
_geom_angle_atom_site_label_2
_geom_angle_atom_site_label_3
_geom_angle_site_symmetry_3
_geom_angle
O1 Ag N11 . 103.89(4)
O1 Ag N21 . 89.43(4)
O1 Ag O1 '3 667' 73.67(3)
N11 Ag N21 . 166.67(5)
N11 Ag O1 '3 667' 80.70(4)
N21 Ag O1 '3 667' 103.17(4)
O1 S O2 . 114.88(7)
O1 S O3 . 114.07(7)
O1 S C0 . 103.41(6)
O2 S O3 . 115.91(7)
O2 S C0 . 102.92(7)
O3 S C0 . 103.25(7)
Ag O1 S . 125.23(6)
Ag O1 Ag '3 667' 106.33(3)
S O1 Ag '3 667' 112.33(6)
S C0 F1 . 110.62(10)
S C0 F2 . 111.99(10)
S C0 F3 . 111.49(11)
F1 C0 F2 . 106.95(12)
F1 C0 F3 . 108.44(12)
F2 C0 F3 . 107.14(12)
Ag N11 C12 . 123.63(9)
Ag N11 C16 . 118.81(10)
C12 N11 C16 . 117.50(12)
N11 C12 C13 . 122.68(14)
N11 C12 H12 . 114.5(10)
C13 C12 H12 . 122.8(10)
C12 C13 C14 . 119.11(14)
C12 C13 H13 . 119.1(12)
C14 C13 H13 . 121.7(12)
C13 C14 C15 . 118.75(15)
C13 C14 H14 . 121.7(11)
C15 C14 H14 . 119.5(11)
C14 C15 C16 . 118.79(14)
C14 C15 H15 . 122.5(11)
C16 C15 H15 . 118.7(11)
N11 C16 C15 . 123.16(14)
N11 C16 H16 . 117.4(10)
C15 C16 H16 . 119.4(10)
Ag N21 C22 . 119.92(10)
Ag N21 C26 . 122.35(10)
C22 N21 C26 . 117.51(12)
N21 C22 C23 . 122.95(14)
N21 C22 H22 . 115.9(11)
C23 C22 H22 . 121.2(11)
C22 C23 C24 . 119.05(16)
C22 C23 H23 . 120.9(11)
C24 C23 H23 . 120.1(11)
C23 C24 C25 . 118.51(15)
C23 C24 H24 . 119.2(10)
C25 C24 H24 . 122.3(10)
C24 C25 C26 . 119.23(15)
C24 C25 H25 . 120.4(12)
C26 C25 H25 . 120.3(12)
N21 C26 C25 . 122.74(15)
N21 C26 H26 . 117.4(11)
C25 C26 H26 . 119.9(11)

loop_
_geom_bond_atom_site_label_1
_geom_bond_atom_site_label_2
_geom_bond_site_symmetry_2
_geom_bond_distance
Ag O1 . 2.6624(11)
Ag N11 . 2.1532(12)
Ag N21 . 2.1573(11)
Ag O1 '3 667' 2.7995(11)
S O1 . 1.4444(11)
S O2 . 1.4370(13)
S O3 . 1.4396(13)
S C0 . 1.8281(15)
C0 F1 . 1.3300(18)
C0 F2 . 1.3325(18)
C0 F3 . 1.322(2)
N11 C12 . 1.3454(19)
N11 C16 . 1.3405(18)
C12 C13 . 1.380(2)
C12 H12 . .939(17)
C13 C14 . 1.382(2)
C13 H13 . .911(19)
C14 C15 . 1.380(2)
C14 H14 . .930(18)
C15 C16 . 1.380(2)
C15 H15 . .943(18)
C16 H16 . .959(16)
N21 C22 . 1.345(2)
N21 C26 . 1.342(2)
C22 C23 . 1.377(2)
C22 H22 . .932(18)
C23 C24 . 1.381(2)
C23 H23 . .95(2)
C24 C25 . 1.381(2)
C24 H24 . .970(17)
C25 C26 . 1.378(2)
C25 H25 . .889(19)
C26 H26 . .922(18)
